data_2019413
loop_
_publ_author_name
'Li, Ai-Guo'
'Liu, Qi-Kui'
'Li, Yan-An'
'Liu, Zhi-Xian'
'Dong, Yu-Bin'

_publ_section_title
;
 Three one-dimensional coordination polymers based on
 1,1'-bis(pyridin-4-ylmethyl)-2,2'-bi-1<i>H</i>-benzimidazole and
 Hg<i>X</i>~2~ (<i>X</i> = Cl, Br and I)
;
_journal_coeditor_code GZ3240
_journal_issue 1
_journal_name_full 'Acta Crystallographica Section C'
_journal_page_first 37
_journal_page_last 42
_journal_paper_doi 10.1107/S2053229613031598
_journal_volume 70
_journal_year 2014
_chemical_formula_iupac '[Hg I2 (C26 H20 N6)]'
_chemical_formula_moiety 'C26 H20 Hg I2 N6'
_chemical_formula_sum 'C26 H20 Hg I2 N6'
_chemical_formula_weight 870.87
_chemical_name_systematic
<i>catena</i>-Poly[[diiodidomercury(II)]-\m-1,1'-bis(pyridin-4-ylmethyl)-2,2'-bi-1<i>H</i>-benzimidazole]
_space_group_IT_number 15
_symmetry_cell_setting monoclinic
_symmetry_space_group_name_Hall '-C 2yc'
_symmetry_space_group_name_H-M 'C 1 2/c 1'
_atom_sites_solution_hydrogens geom
_atom_sites_solution_primary direct
_atom_sites_solution_secondary difmap
_audit_creation_method SHELXL97
_cell_angle_alpha 90.00
_cell_angle_beta 98.619(4)
_cell_angle_gamma 90.00
_cell_formula_units_Z 4
_cell_length_a 25.339(9)
_cell_length_b 6.056(2)
_cell_length_c 17.683(6)
_cell_measurement_reflns_used 2156
_cell_measurement_temperature 298(2)
_cell_measurement_theta_max 21.756
_cell_measurement_theta_min 2.634
_cell_volume 2682.9(16)
_computing_cell_refinement 'SMART (Bruker, 2003)'
_computing_data_collection 'SMART (Bruker, 2003)'
_computing_data_reduction 'SAINT (Bruker, 2003)'
_computing_molecular_graphics 'SHELXTL (Sheldrick, 2008)'
_computing_publication_material 'SHELXTL (Sheldrick, 2008)'
_computing_structure_refinement 'SHELXL97 (Sheldrick, 2008)'
_computing_structure_solution 'SHELXS-97 (Sheldrick, 2008)'
_diffrn_ambient_temperature 298(2)
_diffrn_measured_fraction_theta_full 0.999
_diffrn_measured_fraction_theta_max 0.999
_diffrn_measurement_device_type 'Bruker SMART CCD area-detector'
_diffrn_measurement_method 'phi and omega scans'
_diffrn_radiation_monochromator graphite
_diffrn_radiation_source 'fine-focus sealed tube'
_diffrn_radiation_type MoK\a
_diffrn_radiation_wavelength 0.71073
_diffrn_reflns_av_R_equivalents 0.0372
_diffrn_reflns_av_sigmaI/netI 0.0446
_diffrn_reflns_limit_h_max 30
_diffrn_reflns_limit_h_min -25
_diffrn_reflns_limit_k_max 6
_diffrn_reflns_limit_k_min -7
_diffrn_reflns_limit_l_max 21
_diffrn_reflns_limit_l_min -21
_diffrn_reflns_number 6723
_diffrn_reflns_theta_full 25.60
_diffrn_reflns_theta_max 25.60
_diffrn_reflns_theta_min 1.63
_exptl_absorpt_coefficient_mu 8.064
_exptl_absorpt_correction_T_max 0.5306
_exptl_absorpt_correction_T_min 0.3586
_exptl_absorpt_correction_type multi-scan
_exptl_absorpt_process_details '(SADABS; Bruker, 2003)'
_exptl_crystal_colour colourless
_exptl_crystal_density_diffrn 2.156
_exptl_crystal_density_method 'not measured'
_exptl_crystal_description block
_exptl_crystal_F_000 1616
_exptl_crystal_size_max 0.16
_exptl_crystal_size_mid 0.12
_exptl_crystal_size_min 0.09
_refine_diff_density_max 0.606
_refine_diff_density_min -1.190
_refine_ls_extinction_method none
_refine_ls_goodness_of_fit_ref 1.003
_refine_ls_hydrogen_treatment constr
_refine_ls_matrix_type full
_refine_ls_number_parameters 159
_refine_ls_number_reflns 2526
_refine_ls_number_restraints 0
_refine_ls_restrained_S_all 1.003
_refine_ls_R_factor_all 0.0485
_refine_ls_R_factor_gt 0.0347
_refine_ls_shift/su_max 0.000
_refine_ls_shift/su_mean 0.000
_refine_ls_structure_factor_coef Fsqd
_refine_ls_weighting_details 'calc w=1/[\s^2^(Fo^2^)+(0.0281P)^2^+0.0000P] where P=(Fo^2^+2Fc^2^)/3'
_refine_ls_weighting_scheme calc
_refine_ls_wR_factor_gt 0.0679
_refine_ls_wR_factor_ref 0.0711
_reflns_number_gt 1950
_reflns_number_total 2526
_reflns_threshold_expression I>2sigma(I)
_cod_data_source_file gz3240sup1.cif
_cod_data_source_block IV
_cod_original_sg_symbol_Hall -c2yc
_cod_original_sg_symbol_H-M 'C 2/c'
_cod_database_code 2019413

loop_
_symmetry_equiv_pos_as_xyz
'x, y, z'
'-x, y, -z+1/2'
'x+1/2, y+1/2, z'
'-x+1/2, y+1/2, -z+1/2'
'-x, -y, -z'
'x, -y, z-1/2'
'-x+1/2, -y+1/2, -z'
'x+1/2, -y+1/2, z-1/2'

loop_
_atom_site_type_symbol
_atom_site_label
_atom_site_fract_x
_atom_site_fract_y
_atom_site_fract_z
_atom_site_U_iso_or_equiv
_atom_site_adp_type
_atom_site_calc_flag
_atom_site_refinement_flags
_atom_site_occupancy
_atom_site_symmetry_multiplicity
C C1 0.0544(3) 0.4861(12) 0.9012(4) 0.070(2) Uani d . 1 1
H H1 0.0324 0.5807 0.9237 0.084 Uiso calc R 1 1
C C2 0.0866(2) 0.3435(13) 0.9476(4) 0.070(2) Uani d . 1 1
H H2 0.0868 0.3449 1.0002 0.084 Uiso calc R 1 1
C C3 0.1185(2) 0.1987(9) 0.9154(3) 0.0445(14) Uani d . 1 1
C C4 0.1174(2) 0.2097(10) 0.8381(3) 0.0574(17) Uani d . 1 1
H H4 0.1386 0.1161 0.8138 0.069 Uiso calc R 1 1
C C5 0.0846(2) 0.3602(11) 0.7965(4) 0.0572(16) Uani d . 1 1
H H5 0.0846 0.3664 0.7439 0.069 Uiso calc R 1 1
C C6 0.1538(2) 0.0365(10) 0.9658(3) 0.0482(14) Uani d . 1 1
H H6A 0.1549 0.0795 1.0189 0.058 Uiso calc R 1 1
H H6B 0.1378 -0.1092 0.9596 0.058 Uiso calc R 1 1
C C7 0.2517(2) 0.1563(9) 0.9751(3) 0.0425(13) Uani d . 1 1
C C8 0.2271(2) -0.1350(10) 0.9037(3) 0.0467(14) Uani d . 1 1
C C9 0.2813(2) -0.0919(10) 0.9059(3) 0.0463(14) Uani d . 1 1
C C10 0.3128(3) -0.2277(10) 0.8663(3) 0.0570(16) Uani d . 1 1
H H10 0.3490 -0.2005 0.8669 0.068 Uiso calc R 1 1
C C11 0.2877(3) -0.4028(11) 0.8267(3) 0.0638(18) Uani d . 1 1
H H11 0.3076 -0.4979 0.8008 0.077 Uiso calc R 1 1
C C12 0.2336(3) -0.4418(11) 0.8242(4) 0.0695(19) Uani d . 1 1
H H12 0.2182 -0.5613 0.7961 0.083 Uiso calc R 1 1
C C13 0.2021(3) -0.3098(10) 0.8619(4) 0.0611(17) Uani d . 1 1
H H13 0.1657 -0.3360 0.8595 0.073 Uiso calc R 1 1
Hg Hg1 0.0000 0.77000(6) 0.7500 0.05394(13) Uani d S 1 2
I I1 -0.05707(3) 0.90708(11) 0.85377(3) 0.1074(3) Uani d . 1 1
N N1 0.05302(18) 0.4963(9) 0.8265(3) 0.0548(13) Uani d . 1 1
N N2 0.20830(17) 0.0240(8) 0.9488(3) 0.0437(11) Uani d . 1 1
N N3 0.29606(17) 0.0913(8) 0.9509(3) 0.0473(12) Uani d . 1 1

loop_
_atom_site_aniso_label
_atom_site_aniso_U_11
_atom_site_aniso_U_22
_atom_site_aniso_U_33
_atom_site_aniso_U_12
_atom_site_aniso_U_13
_atom_site_aniso_U_23
C1 0.059(4) 0.094(5) 0.060(4) 0.032(4) 0.014(3) 0.007(4)
C2 0.059(4) 0.101(6) 0.054(4) 0.031(4) 0.020(3) 0.012(4)
C3 0.036(3) 0.051(4) 0.047(3) -0.001(3) 0.006(3) -0.001(3)
C4 0.055(4) 0.060(4) 0.056(4) 0.016(3) 0.006(3) -0.011(3)
C5 0.061(4) 0.063(4) 0.047(4) 0.008(3) 0.003(3) -0.007(3)
C6 0.042(3) 0.050(4) 0.052(3) -0.004(3) 0.007(3) 0.002(3)
C7 0.044(3) 0.043(3) 0.040(3) 0.006(3) 0.001(3) 0.004(2)
C8 0.053(4) 0.041(3) 0.044(3) 0.009(3) -0.001(3) 0.002(3)
C9 0.051(4) 0.048(4) 0.039(3) 0.011(3) 0.001(3) 0.004(3)
C10 0.058(4) 0.058(4) 0.056(4) 0.018(3) 0.011(3) 0.006(3)
C11 0.091(5) 0.054(4) 0.048(4) 0.017(4) 0.017(4) -0.003(3)
C12 0.089(6) 0.055(4) 0.065(4) 0.002(4) 0.011(4) -0.010(4)
C13 0.065(4) 0.049(4) 0.067(4) 0.001(3) 0.003(4) -0.003(3)
Hg1 0.0463(2) 0.0654(3) 0.0506(2) 0.000 0.00860(14) 0.000
I1 0.1231(5) 0.1306(6) 0.0804(4) 0.0764(4) 0.0547(3) 0.0385(4)
N1 0.042(3) 0.072(4) 0.048(3) 0.009(3) 0.000(2) -0.001(3)
N2 0.036(3) 0.047(3) 0.048(3) 0.002(2) 0.005(2) -0.004(2)
N3 0.038(3) 0.049(3) 0.054(3) 0.008(2) 0.004(2) 0.002(2)

loop_
_atom_type_symbol
_atom_type_description
_atom_type_scat_dispersion_real
_atom_type_scat_dispersion_imag
_atom_type_scat_source
C C 0.0033 0.0016 'International Tables Vol C Tables 4.2.6.8 and 6.1.1.4'
H H 0.0000 0.0000 'International Tables Vol C Tables 4.2.6.8 and 6.1.1.4'
N N 0.0061 0.0033 'International Tables Vol C Tables 4.2.6.8 and 6.1.1.4'
I I -0.4742 1.8119 'International Tables Vol C Tables 4.2.6.8 and 6.1.1.4'
Hg Hg -2.3894 9.2266 'International Tables Vol C Tables 4.2.6.8 and 6.1.1.4'

loop_
_geom_angle_atom_site_label_1
_geom_angle_atom_site_label_2
_geom_angle_atom_site_label_3
_geom_angle_site_symmetry_1
_geom_angle_site_symmetry_3
_geom_angle
_geom_angle_publ_flag
N1 C1 C2 . . 123.6(6) ?
N1 C1 H1 . . 118.2 ?
C2 C1 H1 . . 118.2 ?
C3 C2 C1 . . 119.2(6) ?
C3 C2 H2 . . 120.4 ?
C1 C2 H2 . . 120.4 ?
C4 C3 C2 . . 117.3(5) ?
C4 C3 C6 . . 122.7(5) ?
C2 C3 C6 . . 120.0(5) ?
C3 C4 C5 . . 119.3(6) ?
C3 C4 H4 . . 120.3 ?
C5 C4 H4 . . 120.3 ?
N1 C5 C4 . . 123.8(6) ?
N1 C5 H5 . . 118.1 ?
C4 C5 H5 . . 118.1 ?
N2 C6 C3 . . 113.8(5) ?
N2 C6 H6A . . 108.8 ?
C3 C6 H6A . . 108.8 ?
N2 C6 H6B . . 108.8 ?
C3 C6 H6B . . 108.8 ?
H6A C6 H6B . . 107.7 ?
N3 C7 N2 . . 113.0(5) ?
N3 C7 C7 . 7_557 124.2(7) ?
N2 C7 C7 . 7_557 122.8(6) ?
N2 C8 C13 . . 132.1(6) ?
N2 C8 C9 . . 106.1(5) ?
C13 C8 C9 . . 121.8(6) ?
N3 C9 C8 . . 110.3(5) ?
N3 C9 C10 . . 129.2(6) ?
C8 C9 C10 . . 120.5(6) ?
C11 C10 C9 . . 116.9(6) ?
C11 C10 H10 . . 121.6 ?
C9 C10 H10 . . 121.6 ?
C10 C11 C12 . . 121.9(6) ?
C10 C11 H11 . . 119.1 ?
C12 C11 H11 . . 119.1 ?
C13 C12 C11 . . 122.1(6) ?
C13 C12 H12 . . 119.0 ?
C11 C12 H12 . . 119.0 ?
C12 C13 C8 . . 116.8(6) ?
C12 C13 H13 . . 121.6 ?
C8 C13 H13 . . 121.6 ?
N1 Hg1 N1 2_556 . 93.4(2) y
N1 Hg1 I1 2_556 2_556 98.24(12) ?
N1 Hg1 I1 . 2_556 106.80(12) ?
N1 Hg1 I1 2_556 . 106.80(12) ?
N1 Hg1 I1 . . 98.24(12) ?
I1 Hg1 I1 2_556 . 143.27(4) y
C5 N1 C1 . . 116.7(5) ?
C5 N1 Hg1 . . 121.6(4) ?
C1 N1 Hg1 . . 121.5(4) ?
C8 N2 C7 . . 105.8(4) ?
C8 N2 C6 . . 125.1(5) ?
C7 N2 C6 . . 129.1(5) ?
C7 N3 C9 . . 104.8(5) ?

loop_
_geom_bond_atom_site_label_1
_geom_bond_atom_site_label_2
_geom_bond_site_symmetry_2
_geom_bond_distance
_geom_bond_publ_flag
C1 N1 . 1.317(7) ?
C1 C2 . 1.373(8) ?
C1 H1 . 0.9300 ?
C2 C3 . 1.372(8) ?
C2 H2 . 0.9300 ?
C3 C4 . 1.365(8) ?
C3 C6 . 1.523(7) ?
C4 C5 . 1.371(8) ?
C4 H4 . 0.9300 ?
C5 N1 . 1.315(7) ?
C5 H5 . 0.9300 ?
C6 N2 . 1.459(6) ?
C6 H6A . 0.9700 ?
C6 H6B . 0.9700 ?
C7 N3 . 1.321(7) ?
C7 N2 . 1.384(7) ?
C7 C7 7_557 1.447(11) ?
C8 N2 . 1.380(7) ?
C8 C13 . 1.389(8) ?
C8 C9 . 1.392(8) ?
C9 N3 . 1.384(7) ?
C9 C10 . 1.404(8) ?
C10 C11 . 1.374(9) ?
C10 H10 . 0.9300 ?
C11 C12 . 1.385(9) ?
C11 H11 . 0.9300 ?
C12 C13 . 1.370(8) ?
C12 H12 . 0.9300 ?
C13 H13 . 0.9300 ?
Hg1 N1 2_556 2.416(5) ?
Hg1 N1 . 2.416(5) y
Hg1 I1 2_556 2.6349(8) ?
Hg1 I1 . 2.6349(8) y

loop_
_geom_torsion_atom_site_label_1
_geom_torsion_atom_site_label_2
_geom_torsion_atom_site_label_3
_geom_torsion_atom_site_label_4
_geom_torsion_site_symmetry_1
_geom_torsion
N1 C1 C2 C3 . -1.6(12)
C1 C2 C3 C4 . 1.8(10)
C1 C2 C3 C6 . -178.9(6)
C2 C3 C4 C5 . -0.8(10)
C6 C3 C4 C5 . -180.0(6)
C3 C4 C5 N1 . -0.7(10)
C4 C3 C6 N2 . 45.1(8)
C2 C3 C6 N2 . -134.1(6)
N2 C8 C9 N3 . -0.5(6)
C13 C8 C9 N3 . 179.5(5)
N2 C8 C9 C10 . 179.0(5)
C13 C8 C9 C10 . -1.0(9)
N3 C9 C10 C11 . 178.9(6)
C8 C9 C10 C11 . -0.5(8)
C9 C10 C11 C12 . 1.4(9)
C10 C11 C12 C13 . -0.8(10)
C11 C12 C13 C8 . -0.7(10)
N2 C8 C13 C12 . -178.4(6)
C9 C8 C13 C12 . 1.6(9)
C4 C5 N1 C1 . 1.0(10)
C4 C5 N1 Hg1 . 176.6(5)
C2 C1 N1 C5 . 0.1(11)
C2 C1 N1 Hg1 . -175.5(6)
N1 Hg1 N1 C5 2_556 64.5(5)
I1 Hg1 N1 C5 2_556 -35.2(5)
I1 Hg1 N1 C5 . 172.0(5)
N1 Hg1 N1 C1 2_556 -120.2(6)
I1 Hg1 N1 C1 2_556 140.2(5)
I1 Hg1 N1 C1 . -12.6(5)
C13 C8 N2 C7 . -179.3(6)
C9 C8 N2 C7 . 0.7(6)
C13 C8 N2 C6 . 3.0(9)
C9 C8 N2 C6 . -177.1(5)
N3 C7 N2 C8 . -0.7(6)
C7 C7 N2 C8 7_557 -179.8(6)
N3 C7 N2 C6 . 176.9(5)
C7 C7 N2 C6 7_557 -2.2(10)
C3 C6 N2 C8 . -97.9(6)
C3 C6 N2 C7 . 84.8(7)
N2 C7 N3 C9 . 0.5(6)
C7 C7 N3 C9 7_557 179.5(6)
C8 C9 N3 C7 . 0.0(6)
C10 C9 N3 C7 . -179.4(5)
